data_1550614
loop_
_publ_author_name
'Schulz, Axel'
'Bresien, Jonas'
'Kroeger-Badge, Thomas'
'Lochbrunner, Stefan'
'Michalik, Dirk'
'M\"uller, Henrik'
'Zander, Edgar'

_publ_section_title
;
 A chemical reaction controlled by light-activated molecular switches
 based on hetero-cyclopentanediyls
;
_journal_name_full 'Chemical Science'
_journal_paper_doi 10.1039/C8SC04893B
_journal_year 2019
_chemical_formula_moiety 'C57 H59 N3 P2, 0.5 (C6 H5 F)'
_chemical_formula_sum 'C60 H61.5 F0.5 N3 P2'
_chemical_formula_weight 896.06
_chemical_name_systematic
;
 ?
;
_space_group_crystal_system triclinic
_space_group_IT_number 2
_space_group_name_Hall '-P 1'
_space_group_name_H-M_alt 'P -1'
_symmetry_space_group_name_Hall '-P 1'
_symmetry_space_group_name_H-M 'P -1'
_atom_sites_solution_hydrogens geom
_atom_sites_solution_primary iterative
_atom_sites_solution_secondary difmap
_audit_creation_method SHELXL-2013
_audit_update_record
;
2018-09-21 deposited with the CCDC.    2019-02-18 downloaded from the CCDC.
;
_cell_angle_alpha 85.380(2)
_cell_angle_beta 82.564(2)
_cell_angle_gamma 66.245(2)
_cell_formula_units_Z 2
_cell_length_a 10.5944(6)
_cell_length_b 12.9038(8)
_cell_length_c 20.3409(13)
_cell_measurement_reflns_used 9359
_cell_measurement_temperature 123(2)
_cell_measurement_theta_max 29.99
_cell_measurement_theta_min 2.48
_cell_volume 2522.5(3)
_computing_cell_refinement 'Bruker Apex V7.51A'
_computing_data_collection 'Bruker Apex V7.51A'
_computing_data_reduction 'Bruker SAINT'
_computing_molecular_graphics 'ORTEP-3v2.01 (Farrugia, 1997)'
_computing_publication_material SHELXL-2013
_computing_structure_refinement 'SHELXL-2013 (Sheldrick, 2013)'
_computing_structure_solution 'Bruker SHELXTL'
_diffrn_ambient_temperature 123(2)
_diffrn_measured_fraction_theta_full 0.999
_diffrn_measured_fraction_theta_max 0.999
_diffrn_measurement_device_type 'Bruker D8 Quest CMOS diffractometer'
_diffrn_measurement_method 'phi and omega scans'
_diffrn_radiation_monochromator multilayer
_diffrn_radiation_source 'microfocus sealed tube'
_diffrn_radiation_type MoK\a
_diffrn_radiation_wavelength 0.71073
_diffrn_reflns_av_R_equivalents 0.0930
_diffrn_reflns_av_unetI/netI 0.0467
_diffrn_reflns_Laue_measured_fraction_full 0.999
_diffrn_reflns_Laue_measured_fraction_max 0.999
_diffrn_reflns_limit_h_max 13
_diffrn_reflns_limit_h_min -14
_diffrn_reflns_limit_k_max 17
_diffrn_reflns_limit_k_min -17
_diffrn_reflns_limit_l_max 27
_diffrn_reflns_limit_l_min -27
_diffrn_reflns_number 128125
_diffrn_reflns_point_group_measured_fraction_full 0.999
_diffrn_reflns_point_group_measured_fraction_max 0.999
_diffrn_reflns_theta_full 25.242
_diffrn_reflns_theta_max 29.000
_diffrn_reflns_theta_min 2.132
_exptl_absorpt_coefficient_mu 0.129
_exptl_absorpt_correction_T_max 0.7460
_exptl_absorpt_correction_T_min 0.6958
_exptl_absorpt_correction_type multi-scan
_exptl_absorpt_process_details '(SADABS; Sheldrick, 2014)'
_exptl_crystal_colour blue
_exptl_crystal_density_diffrn 1.180
_exptl_crystal_density_method 'not measured'
_exptl_crystal_description block
_exptl_crystal_F_000 954
_exptl_crystal_size_max 0.400
_exptl_crystal_size_mid 0.110
_exptl_crystal_size_min 0.070
_refine_diff_density_max 0.326
_refine_diff_density_min -0.367
_refine_diff_density_rms 0.055
_refine_ls_extinction_method none
_refine_ls_goodness_of_fit_ref 1.024
_refine_ls_hydrogen_treatment constr
_refine_ls_matrix_type full
_refine_ls_number_parameters 700
_refine_ls_number_reflns 13422
_refine_ls_number_restraints 407
_refine_ls_restrained_S_all 1.028
_refine_ls_R_factor_all 0.0763
_refine_ls_R_factor_gt 0.0473
_refine_ls_shift/su_max 0.001
_refine_ls_shift/su_mean 0.000
_refine_ls_structure_factor_coef Fsqd
_refine_ls_weighting_details 'w=1/[\s^2^(Fo^2^)+(0.0449P)^2^+1.3779P] where P=(Fo^2^+2Fc^2^)/3'
_refine_ls_weighting_scheme calc
_refine_ls_wR_factor_gt 0.0998
_refine_ls_wR_factor_ref 0.1117
_reflns_Friedel_coverage 0.000
_reflns_number_gt 9934
_reflns_number_total 13422
_reflns_threshold_expression 'I > 2\s(I)'
_cod_data_source_file c8sc04893b2.cif
_cod_data_source_block jb_ez16c
_cod_original_formula_sum 'C60 H61.50 F0.50 N3 P2'
_cod_database_code 1550614
_shelx_space_group_comment
;
The symmetry employed for this shelxl refinement is uniquely defined
by the following loop, which should always be used as a source of
symmetry information in preference to the above space-group names.
They are only intended as comments.
;
_shelx_estimated_absorpt_t_min 0.950
_shelx_estimated_absorpt_t_max 0.991
_shelxl_version_number 2013-4

loop_
_space_group_symop_operation_xyz
'x, y, z'
'-x, -y, -z'

loop_
_atom_site_label
_atom_site_type_symbol
_atom_site_fract_x
_atom_site_fract_y
_atom_site_fract_z
_atom_site_U_iso_or_equiv
_atom_site_adp_type
_atom_site_occupancy
_atom_site_site_symmetry_order
_atom_site_calc_flag
_atom_site_refinement_flags_posn
_atom_site_refinement_flags_adp
_atom_site_refinement_flags_occupancy
_atom_site_disorder_assembly
_atom_site_disorder_group
P1 P 0.56153(4) 0.57315(3) 0.29600(2) 0.01596(9) Uani 1 1 d . . . . .
P2 P 0.70980(4) 0.72377(3) 0.26353(2) 0.01314(8) Uani 1 1 d . . . . .
N1 N 0.56361(12) 0.70672(10) 0.28478(6) 0.0121(2) Uani 1 1 d . . . . .
N2 N 0.80880(12) 0.58440(10) 0.25953(6) 0.0119(2) Uani 1 1 d . . . . .
N3 N 0.82179(13) 0.39857(10) 0.27249(6) 0.0152(3) Uani 1 1 d . . . . .
C1 C 0.43075(14) 0.80355(11) 0.29024(7) 0.0122(3) Uani 1 1 d . . . . .
C2 C 0.35723(14) 0.83417(12) 0.35308(7) 0.0136(3) Uani 1 1 d . . . . .
C3 C 0.22563(15) 0.92183(13) 0.35656(8) 0.0173(3) Uani 1 1 d . . . . .
H3 H 0.1734 0.9420 0.3986 0.021 Uiso 1 1 calc R U . . .
C4 C 0.16942(15) 0.98010(13) 0.30006(8) 0.0188(3) Uani 1 1 d . . . . .
H4 H 0.0794 1.0394 0.3033 0.023 Uiso 1 1 calc R U . . .
C5 C 0.24573(15) 0.95102(12) 0.23890(8) 0.0180(3) Uani 1 1 d . . . . .
H5 H 0.2080 0.9922 0.2003 0.022 Uiso 1 1 calc R U . . .
C6 C 0.37677(15) 0.86268(12) 0.23255(7) 0.0133(3) Uani 1 1 d . . . . .
C7 C 0.41923(15) 0.78496(12) 0.41638(7) 0.0141(3) Uani 1 1 d . . . . .
C8 C 0.50083(15) 0.83317(12) 0.44072(7) 0.0160(3) Uani 1 1 d . . . . .
C9 C 0.55389(16) 0.79270(13) 0.50114(8) 0.0185(3) Uani 1 1 d . . . . .
H9 H 0.6068 0.8267 0.5184 0.022 Uiso 1 1 calc R U . . .
C10 C 0.53169(16) 0.70383(14) 0.53701(8) 0.0201(3) Uani 1 1 d . . . . .
C11 C 0.44814(16) 0.65941(14) 0.51283(8) 0.0201(3) Uani 1 1 d . . . . .
H11 H 0.4312 0.5994 0.5371 0.024 Uiso 1 1 calc R U . . .
C12 C 0.38818(15) 0.70037(13) 0.45388(8) 0.0165(3) Uani 1 1 d . . . . .
C13 C 0.53115(17) 0.92792(14) 0.40343(8) 0.0211(3) Uani 1 1 d . . . . .
H13A H 0.6053 0.8966 0.3674 0.032 Uiso 1 1 calc R U . . .
H13B H 0.5604 0.9671 0.4338 0.032 Uiso 1 1 calc R U . . .
H13C H 0.4473 0.9816 0.3848 0.032 Uiso 1 1 calc R U . . .
C14 C 0.59884(19) 0.65752(16) 0.60011(9) 0.0282(4) Uani 1 1 d . . . . .
H14A H 0.6917 0.5988 0.5893 0.042 Uiso 1 1 calc R U . . .
H14B H 0.5423 0.6248 0.6293 0.042 Uiso 1 1 calc R U . . .
H14C H 0.6061 0.7189 0.6227 0.042 Uiso 1 1 calc R U . . .
C15 C 0.28905(17) 0.65526(14) 0.43240(8) 0.0216(3) Uani 1 1 d . . . . .
H15A H 0.3115 0.6392 0.3851 0.032 Uiso 1 1 calc R U . . .
H15B H 0.1938 0.7119 0.4403 0.032 Uiso 1 1 calc R U . . .
H15C H 0.2975 0.5855 0.4580 0.032 Uiso 1 1 calc R U . . .
C16 C 0.45166(15) 0.84030(12) 0.16395(7) 0.0147(3) Uani 1 1 d . . . . .
C17 C 0.43923(15) 0.76134(13) 0.12468(8) 0.0174(3) Uani 1 1 d . . . . .
C18 C 0.49977(17) 0.75059(14) 0.05906(8) 0.0215(3) Uani 1 1 d . . . . .
H18 H 0.4934 0.6959 0.0326 0.026 Uiso 1 1 calc R U . . .
C19 C 0.56919(17) 0.81763(14) 0.03131(8) 0.0232(3) Uani 1 1 d . . . . .
C20 C 0.57818(17) 0.89670(14) 0.07096(8) 0.0232(3) Uani 1 1 d . . . . .
H20 H 0.6245 0.9436 0.0525 0.028 Uiso 1 1 calc R U . . .
C21 C 0.52122(16) 0.90907(13) 0.13697(8) 0.0186(3) Uani 1 1 d . . . . .
C22 C 0.35565(18) 0.69289(14) 0.15018(8) 0.0228(3) Uani 1 1 d . . . . .
H22A H 0.2576 0.7377 0.1449 0.034 Uiso 1 1 calc R U . . .
H22B H 0.3666 0.6729 0.1972 0.034 Uiso 1 1 calc R U . . .
H22C H 0.3885 0.6236 0.1250 0.034 Uiso 1 1 calc R U . . .
C23 C 0.6365(2) 0.80326(17) -0.03925(9) 0.0339(4) Uani 1 1 d . . . . .
H23A H 0.5895 0.7714 -0.0651 0.051 Uiso 1 1 calc R U . . .
H23B H 0.7345 0.7519 -0.0397 0.051 Uiso 1 1 calc R U . . .
H23C H 0.6294 0.8771 -0.0588 0.051 Uiso 1 1 calc R U . . .
C24 C 0.53362(19) 0.99646(14) 0.17769(9) 0.0255(4) Uani 1 1 d . . . . .
H24A H 0.5934 1.0301 0.1521 0.038 Uiso 1 1 calc R U . . .
H24B H 0.5741 0.9603 0.2185 0.038 Uiso 1 1 calc R U . . .
H24C H 0.4414 1.0558 0.1889 0.038 Uiso 1 1 calc R U . . .
C25 C 0.95848(14) 0.54410(12) 0.24750(7) 0.0131(3) Uani 1 1 d . . . . .
C26 C 1.03177(15) 0.47189(12) 0.19476(7) 0.0144(3) Uani 1 1 d . . . . .
C27 C 1.17664(15) 0.42858(13) 0.18848(8) 0.0187(3) Uani 1 1 d . . . . .
H27 H 1.2276 0.3784 0.1538 0.022 Uiso 1 1 calc R U . . .
C28 C 1.24788(16) 0.45706(14) 0.23167(8) 0.0227(3) Uani 1 1 d . . . . .
H28 H 1.3464 0.4242 0.2278 0.027 Uiso 1 1 calc R U . . .
C29 C 1.17409(16) 0.53360(14) 0.28036(8) 0.0201(3) Uani 1 1 d . . . . .
H29 H 1.2227 0.5563 0.3084 0.024 Uiso 1 1 calc R U . . .
C30 C 1.02908(15) 0.57841(12) 0.28924(7) 0.0154(3) Uani 1 1 d . . . . .
C31 C 0.96731(14) 0.44377(12) 0.14146(7) 0.0144(3) Uani 1 1 d . . . . .
C32 C 0.89384(15) 0.52933(13) 0.09709(7) 0.0168(3) Uani 1 1 d . . . . .
C33 C 0.84438(16) 0.50026(14) 0.04407(8) 0.0217(3) Uani 1 1 d . . . . .
H33 H 0.7935 0.5585 0.0145 0.026 Uiso 1 1 calc R U . . .
C34 C 0.86718(17) 0.38943(15) 0.03331(8) 0.0234(3) Uani 1 1 d . . . . .
C35 C 0.94347(17) 0.30530(14) 0.07678(8) 0.0222(3) Uani 1 1 d . . . . .
H35 H 0.9621 0.2285 0.0693 0.027 Uiso 1 1 calc R U . . .
C36 C 0.99335(15) 0.33001(13) 0.13087(8) 0.0177(3) Uani 1 1 d . . . . .
C37 C 0.86880(17) 0.65168(13) 0.10316(8) 0.0222(3) Uani 1 1 d . . . . .
H37A H 0.8769 0.6859 0.0589 0.033 Uiso 1 1 calc R U . . .
H37B H 0.9377 0.6566 0.1292 0.033 Uiso 1 1 calc R U . . .
H37C H 0.7755 0.6922 0.1254 0.033 Uiso 1 1 calc R U . . .
C38 C 0.8073(2) 0.36143(19) -0.02289(10) 0.0362(4) Uani 1 1 d . . . . .
H38A H 0.8022 0.4161 -0.0598 0.054 Uiso 1 1 calc R U . . .
H38B H 0.7141 0.3651 -0.0076 0.054 Uiso 1 1 calc R U . . .
H38C H 0.8668 0.2849 -0.0377 0.054 Uiso 1 1 calc R U . . .
C39 C 1.07075(17) 0.23419(13) 0.17694(8) 0.0225(3) Uani 1 1 d . . . . .
H39A H 1.0336 0.1755 0.1790 0.034 Uiso 1 1 calc R U . . .
H39B H 1.0596 0.2629 0.2214 0.034 Uiso 1 1 calc R U . . .
H39C H 1.1694 0.2018 0.1604 0.034 Uiso 1 1 calc R U . . .
C40 C 0.96268(15) 0.66445(13) 0.34182(7) 0.0158(3) Uani 1 1 d . . . . .
C41 C 0.92146(16) 0.63345(13) 0.40592(8) 0.0187(3) Uani 1 1 d . . . . .
C42 C 0.88517(16) 0.71085(14) 0.45629(8) 0.0207(3) Uani 1 1 d . . . . .
H42 H 0.8598 0.6895 0.5002 0.025 Uiso 1 1 calc R U . . .
C43 C 0.88522(15) 0.81842(14) 0.44394(8) 0.0205(3) Uani 1 1 d . . . . .
C44 C 0.92034(16) 0.84864(13) 0.37956(8) 0.0203(3) Uani 1 1 d . . . . .
H44 H 0.9176 0.9228 0.3703 0.024 Uiso 1 1 calc R U . . .
C45 C 0.95946(15) 0.77394(13) 0.32803(8) 0.0181(3) Uani 1 1 d . . . . .
C46 C 0.9149(2) 0.51931(15) 0.42044(9) 0.0295(4) Uani 1 1 d . . . . .
H46A H 0.8397 0.5157 0.3985 0.044 Uiso 1 1 calc R U . . .
H46B H 0.8975 0.5081 0.4684 0.044 Uiso 1 1 calc R U . . .
H46C H 1.0032 0.4598 0.4038 0.044 Uiso 1 1 calc R U . . .
C47 C 0.84661(18) 0.90131(15) 0.49888(9) 0.0284(4) Uani 1 1 d . . . . .
H47A H 0.9192 0.9302 0.4986 0.043 Uiso 1 1 calc R U . . .
H47B H 0.8372 0.8630 0.5417 0.043 Uiso 1 1 calc R U . . .
H47C H 0.7584 0.9645 0.4919 0.043 Uiso 1 1 calc R U . . .
C48 C 0.99790(19) 0.81178(15) 0.25914(9) 0.0269(4) Uani 1 1 d . . . . .
H48A H 0.9666 0.7779 0.2266 0.040 Uiso 1 1 calc R U . . .
H48B H 1.0988 0.7875 0.2513 0.040 Uiso 1 1 calc R U . . .
H48C H 0.9533 0.8945 0.2548 0.040 Uiso 1 1 calc R U . . .
C49 C 0.74493(14) 0.50524(12) 0.27396(7) 0.0125(3) Uani 1 1 d . . . . .
C50 C 0.75932(15) 0.31972(12) 0.28112(8) 0.0170(3) Uani 1 1 d . . . . .
C51 C 0.67954(16) 0.30781(13) 0.23418(8) 0.0204(3) Uani 1 1 d . . . . .
C52 C 0.6348(2) 0.21896(15) 0.24331(10) 0.0297(4) Uani 1 1 d . . . . .
H52 H 0.5826 0.2094 0.2114 0.036 Uiso 1 1 calc R U . . .
C53 C 0.6644(2) 0.14473(15) 0.29750(10) 0.0358(5) Uani 1 1 d . . . . .
H53 H 0.6325 0.0852 0.3029 0.043 Uiso 1 1 calc R U . . .
C54 C 0.7408(2) 0.15811(14) 0.34377(10) 0.0310(4) Uani 1 1 d . . . . .
H54 H 0.7595 0.1080 0.3815 0.037 Uiso 1 1 calc R U . . .
C55 C 0.79118(17) 0.24331(13) 0.33637(8) 0.0225(3) Uani 1 1 d . . . . .
C56 C 0.64218(17) 0.38628(14) 0.17439(8) 0.0224(3) Uani 1 1 d . . . . .
H56A H 0.7118 0.4186 0.1626 0.034 Uiso 1 1 calc R U . . .
H56B H 0.5509 0.4474 0.1845 0.034 Uiso 1 1 calc R U . . .
H56C H 0.6395 0.3439 0.1371 0.034 Uiso 1 1 calc R U . . .
C57 C 0.87768(19) 0.25476(15) 0.38574(9) 0.0295(4) Uani 1 1 d . . . . .
H57A H 0.9672 0.2499 0.3631 0.044 Uiso 1 1 calc R U . . .
H57B H 0.8929 0.1937 0.4196 0.044 Uiso 1 1 calc R U . . .
H57C H 0.8295 0.3281 0.4068 0.044 Uiso 1 1 calc R U . . .
F1_1 F 1.0567(9) 0.9483(7) 0.1077(4) 0.105(3) Uani 0.333(5) 1 d D U P A -1
C1_1 C 1.0390(12) 0.9708(8) 0.0431(5) 0.055(3) Uani 0.333(5) 1 d D U P A -1
C2_1 C 1.1388(11) 0.9635(11) -0.0074(6) 0.057(3) Uani 0.333(5) 1 d D U P A -1
H2_1 H 1.2319 0.9411 0.0019 0.068 Uiso 0.333(5) 1 calc R U P A -1
C3_1 C 1.1064(11) 0.9890(10) -0.0745(6) 0.064(3) Uani 0.333(5) 1 d D U P A -1
H3_1 H 1.1748 0.9806 -0.1112 0.077 Uiso 0.333(5) 1 calc R U P A -1
C4_1 C 0.9678(12) 1.0267(9) -0.0809(6) 0.050(2) Uani 0.333(5) 1 d D U P A -1
H4_1 H 0.9392 1.0498 -0.1240 0.060 Uiso 0.333(5) 1 calc R U P A -1
C5_1 C 0.8675(10) 1.0336(14) -0.0299(6) 0.046(3) Uani 0.333(5) 1 d D U P A -1
H5_1 H 0.7734 1.0601 -0.0386 0.055 Uiso 0.333(5) 1 calc R U P A -1
C6_1 C 0.9018(11) 1.0023(11) 0.0344(6) 0.060(3) Uani 0.333(5) 1 d D U P A -1
H6_1 H 0.8345 1.0026 0.0702 0.072 Uiso 0.333(5) 1 calc R U P A -1
F1_2 F 0.7644(15) 1.0762(14) 0.0604(8) 0.133(6) Uani 0.167(5) 1 d D U P A -2
C1_2 C 0.8832(19) 1.0371(14) 0.0194(10) 0.066(6) Uani 0.167(5) 1 d D U P A -2
C2_2 C 0.996(2) 0.988(2) 0.0546(10) 0.061(6) Uani 0.167(5) 1 d D U P A -2
H2_2 H 0.9832 0.9811 0.1016 0.073 Uiso 0.167(5) 1 calc R U P A -2
C3_2 C 1.127(2) 0.948(3) 0.0212(11) 0.052(6) Uani 0.167(5) 1 d D U P A -2
H3_2 H 1.2068 0.9167 0.0448 0.063 Uiso 0.167(5) 1 calc R U P A -2
C4_2 C 1.141(2) 0.9546(18) -0.0469(11) 0.052(4) Uani 0.167(5) 1 d D U P A -2
H4_2 H 1.2317 0.9278 -0.0697 0.062 Uiso 0.167(5) 1 calc R U P A -2
C5_2 C 1.031(3) 0.997(2) -0.0832(9) 0.064(5) Uani 0.167(5) 1 d D U P A -2
H5_2 H 1.0444 0.9994 -0.1303 0.077 Uiso 0.167(5) 1 calc R U P A -2
C6_2 C 0.897(2) 1.038(2) -0.0482(10) 0.056(5) Uani 0.167(5) 1 d D U P A -2
H6_2 H 0.8168 1.0666 -0.0716 0.067 Uiso 0.167(5) 1 calc R U P A -2

loop_
_atom_site_aniso_label
_atom_site_aniso_U_11
_atom_site_aniso_U_22
_atom_site_aniso_U_33
_atom_site_aniso_U_23
_atom_site_aniso_U_13
_atom_site_aniso_U_12
P1 0.01199(18) 0.01165(18) 0.0231(2) -0.00069(15) 0.00096(15) -0.00438(14)
P2 0.01090(17) 0.01038(17) 0.01734(19) -0.00061(14) -0.00151(14) -0.00337(14)
N1 0.0115(6) 0.0107(5) 0.0123(6) -0.0008(4) -0.0015(4) -0.0023(5)
N2 0.0108(5) 0.0113(6) 0.0126(6) -0.0006(4) -0.0013(4) -0.0035(5)
N3 0.0156(6) 0.0115(6) 0.0165(6) 0.0007(5) -0.0008(5) -0.0038(5)
C1 0.0104(6) 0.0094(6) 0.0162(7) -0.0020(5) -0.0021(5) -0.0027(5)
C2 0.0132(7) 0.0134(7) 0.0152(7) -0.0020(5) -0.0020(5) -0.0059(5)
C3 0.0143(7) 0.0180(7) 0.0179(8) -0.0056(6) 0.0000(6) -0.0043(6)
C4 0.0127(7) 0.0140(7) 0.0255(8) -0.0043(6) -0.0029(6) 0.0000(6)
C5 0.0173(7) 0.0140(7) 0.0201(8) 0.0012(6) -0.0069(6) -0.0025(6)
C6 0.0141(7) 0.0114(6) 0.0144(7) -0.0019(5) -0.0026(5) -0.0044(5)
C7 0.0123(6) 0.0147(7) 0.0128(7) -0.0033(5) 0.0004(5) -0.0029(5)
C8 0.0139(7) 0.0156(7) 0.0166(7) -0.0041(6) -0.0006(6) -0.0037(6)
C9 0.0163(7) 0.0205(8) 0.0184(8) -0.0051(6) -0.0030(6) -0.0059(6)
C10 0.0178(7) 0.0240(8) 0.0148(7) -0.0011(6) -0.0020(6) -0.0042(6)
C11 0.0205(8) 0.0207(8) 0.0179(8) 0.0012(6) 0.0004(6) -0.0080(6)
C12 0.0142(7) 0.0179(7) 0.0163(7) -0.0030(6) 0.0007(6) -0.0053(6)
C13 0.0239(8) 0.0202(8) 0.0223(8) -0.0027(6) -0.0041(6) -0.0112(7)
C14 0.0299(9) 0.0326(10) 0.0200(9) 0.0031(7) -0.0092(7) -0.0090(8)
C15 0.0211(8) 0.0245(8) 0.0223(8) 0.0005(6) -0.0019(6) -0.0126(7)
C16 0.0140(7) 0.0134(7) 0.0127(7) 0.0018(5) -0.0038(5) -0.0009(5)
C17 0.0171(7) 0.0160(7) 0.0158(7) 0.0003(6) -0.0059(6) -0.0021(6)
C18 0.0223(8) 0.0206(8) 0.0160(8) -0.0034(6) -0.0058(6) -0.0010(6)
C19 0.0216(8) 0.0224(8) 0.0140(8) 0.0028(6) -0.0025(6) 0.0030(6)
C20 0.0225(8) 0.0196(8) 0.0215(8) 0.0077(6) -0.0004(6) -0.0043(6)
C21 0.0192(7) 0.0137(7) 0.0198(8) 0.0028(6) -0.0044(6) -0.0033(6)
C22 0.0269(8) 0.0241(8) 0.0208(8) -0.0031(6) -0.0054(7) -0.0124(7)
C23 0.0358(10) 0.0337(10) 0.0170(8) 0.0034(7) 0.0025(7) -0.0003(8)
C24 0.0324(9) 0.0200(8) 0.0268(9) 0.0031(7) -0.0047(7) -0.0133(7)
C25 0.0104(6) 0.0122(6) 0.0150(7) 0.0020(5) -0.0023(5) -0.0029(5)
C26 0.0140(7) 0.0131(7) 0.0150(7) 0.0010(5) -0.0019(5) -0.0043(6)
C27 0.0138(7) 0.0186(7) 0.0193(8) -0.0038(6) 0.0009(6) -0.0022(6)
C28 0.0112(7) 0.0260(8) 0.0278(9) -0.0028(7) -0.0021(6) -0.0037(6)
C29 0.0145(7) 0.0232(8) 0.0238(8) -0.0041(6) -0.0047(6) -0.0073(6)
C30 0.0144(7) 0.0151(7) 0.0157(7) -0.0002(6) -0.0018(6) -0.0048(6)
C31 0.0113(6) 0.0160(7) 0.0134(7) -0.0022(5) 0.0005(5) -0.0032(5)
C32 0.0149(7) 0.0181(7) 0.0148(7) -0.0003(6) 0.0000(6) -0.0044(6)
C33 0.0194(8) 0.0278(9) 0.0151(7) 0.0011(6) -0.0030(6) -0.0065(7)
C34 0.0226(8) 0.0329(9) 0.0174(8) -0.0063(7) -0.0015(6) -0.0129(7)
C35 0.0226(8) 0.0211(8) 0.0229(8) -0.0083(6) 0.0012(6) -0.0084(7)
C36 0.0155(7) 0.0156(7) 0.0182(8) -0.0025(6) 0.0012(6) -0.0030(6)
C37 0.0262(8) 0.0185(8) 0.0187(8) 0.0030(6) -0.0041(6) -0.0057(7)
C38 0.0417(11) 0.0494(12) 0.0257(10) -0.0071(9) -0.0092(8) -0.0237(10)
C39 0.0230(8) 0.0138(7) 0.0259(9) -0.0011(6) -0.0020(7) -0.0022(6)
C40 0.0117(7) 0.0184(7) 0.0172(7) -0.0036(6) -0.0042(5) -0.0047(6)
C41 0.0176(7) 0.0180(7) 0.0195(8) -0.0008(6) -0.0067(6) -0.0047(6)
C42 0.0187(7) 0.0247(8) 0.0164(8) -0.0028(6) -0.0045(6) -0.0050(6)
C43 0.0129(7) 0.0228(8) 0.0239(8) -0.0089(6) -0.0050(6) -0.0028(6)
C44 0.0168(7) 0.0164(7) 0.0282(9) -0.0050(6) -0.0046(6) -0.0058(6)
C45 0.0140(7) 0.0194(7) 0.0225(8) -0.0033(6) -0.0026(6) -0.0074(6)
C46 0.0456(11) 0.0238(9) 0.0211(9) 0.0026(7) -0.0074(8) -0.0155(8)
C47 0.0260(9) 0.0285(9) 0.0295(10) -0.0133(7) -0.0053(7) -0.0066(7)
C48 0.0340(9) 0.0250(9) 0.0262(9) -0.0019(7) 0.0026(7) -0.0179(8)
C49 0.0138(7) 0.0122(6) 0.0107(6) 0.0003(5) -0.0014(5) -0.0045(5)
C50 0.0163(7) 0.0096(6) 0.0216(8) -0.0021(6) 0.0031(6) -0.0028(6)
C51 0.0195(8) 0.0158(7) 0.0247(8) -0.0047(6) 0.0036(6) -0.0070(6)
C52 0.0356(10) 0.0236(9) 0.0353(10) -0.0091(7) 0.0043(8) -0.0181(8)
C53 0.0476(12) 0.0180(8) 0.0459(12) -0.0042(8) 0.0065(9) -0.0201(8)
C54 0.0388(10) 0.0133(8) 0.0344(10) 0.0047(7) 0.0051(8) -0.0072(7)
C55 0.0236(8) 0.0120(7) 0.0248(8) 0.0007(6) 0.0035(7) -0.0018(6)
C56 0.0227(8) 0.0251(8) 0.0224(8) -0.0026(7) -0.0023(6) -0.0123(7)
C57 0.0303(9) 0.0242(9) 0.0266(9) 0.0088(7) -0.0040(7) -0.0048(7)
F1_1 0.135(7) 0.118(6) 0.087(5) 0.020(4) -0.040(4) -0.071(5)
C1_1 0.063(5) 0.044(5) 0.066(5) 0.006(4) -0.015(4) -0.027(4)
C2_1 0.053(4) 0.063(6) 0.067(5) 0.009(4) -0.016(4) -0.035(4)
C3_1 0.049(4) 0.069(5) 0.074(5) 0.017(4) -0.018(4) -0.023(4)
C4_1 0.053(4) 0.037(4) 0.065(5) -0.001(4) -0.010(4) -0.023(4)
C5_1 0.033(4) 0.036(5) 0.064(5) 0.001(4) -0.010(4) -0.008(3)
C6_1 0.049(4) 0.058(6) 0.070(5) -0.001(4) -0.008(4) -0.017(4)
F1_2 0.114(8) 0.147(11) 0.153(10) -0.038(8) 0.033(7) -0.075(7)
C1_2 0.072(7) 0.060(10) 0.076(7) 0.005(6) -0.006(5) -0.039(6)
C2_2 0.069(7) 0.059(9) 0.062(8) -0.003(6) 0.001(5) -0.035(5)
C3_2 0.058(7) 0.040(9) 0.062(8) 0.002(6) -0.004(5) -0.024(5)
C4_2 0.057(7) 0.043(7) 0.065(7) 0.000(5) -0.001(5) -0.032(5)
C5_2 0.064(7) 0.058(8) 0.075(7) 0.006(6) -0.012(5) -0.029(6)
C6_2 0.055(7) 0.041(8) 0.072(7) 0.007(6) -0.007(5) -0.023(6)

loop_
_atom_type_symbol
_atom_type_description
_atom_type_scat_dispersion_real
_atom_type_scat_dispersion_imag
_atom_type_scat_source
C C 0.0033 0.0016 'International Tables Vol C Tables 4.2.6.8 and 6.1.1.4'
H H 0.0000 0.0000 'International Tables Vol C Tables 4.2.6.8 and 6.1.1.4'
N N 0.0061 0.0033 'International Tables Vol C Tables 4.2.6.8 and 6.1.1.4'
P P 0.1023 0.0942 'International Tables Vol C Tables 4.2.6.8 and 6.1.1.4'
F F 0.0171 0.0103 'International Tables Vol C Tables 4.2.6.8 and 6.1.1.4'

loop_
_geom_angle_atom_site_label_1
_geom_angle_atom_site_label_2
_geom_angle_atom_site_label_3
_geom_angle
N1 P1 C49 92.38(6)
N1 P2 N2 94.57(6)
C1 N1 P2 121.06(9)
C1 N1 P1 117.58(9)
P2 N1 P1 121.23(7)
C49 N2 C25 119.95(11)
C49 N2 P2 119.23(9)
C25 N2 P2 120.58(9)
C49 N3 C50 119.51(13)
C6 C1 C2 121.17(13)
C6 C1 N1 119.40(12)
C2 C1 N1 119.41(12)
C3 C2 C1 118.26(13)
C3 C2 C7 118.59(13)
C1 C2 C7 122.86(12)
C4 C3 C2 121.44(14)
C4 C3 H3 119.3
C2 C3 H3 119.3
C5 C4 C3 119.26(14)
C5 C4 H4 120.4
C3 C4 H4 120.4
C4 C5 C6 121.60(14)
C4 C5 H5 119.2
C6 C5 H5 119.2
C5 C6 C1 118.21(13)
C5 C6 C16 117.05(13)
C1 C6 C16 124.71(12)
C12 C7 C8 120.10(14)
C12 C7 C2 121.93(13)
C8 C7 C2 117.73(13)
C9 C8 C7 118.83(14)
C9 C8 C13 119.42(14)
C7 C8 C13 121.75(14)
C8 C9 C10 121.89(14)
C8 C9 H9 119.1
C10 C9 H9 119.1
C11 C10 C9 118.22(14)
C11 C10 C14 121.62(15)
C9 C10 C14 120.15(15)
C10 C11 C12 121.84(15)
C10 C11 H11 119.1
C12 C11 H11 119.1
C11 C12 C7 118.92(14)
C11 C12 C15 119.73(14)
C7 C12 C15 121.34(14)
C8 C13 H13A 109.5
C8 C13 H13B 109.5
H13A C13 H13B 109.5
C8 C13 H13C 109.5
H13A C13 H13C 109.5
H13B C13 H13C 109.5
C10 C14 H14A 109.5
C10 C14 H14B 109.5
H14A C14 H14B 109.5
C10 C14 H14C 109.5
H14A C14 H14C 109.5
H14B C14 H14C 109.5
C12 C15 H15A 109.5
C12 C15 H15B 109.5
H15A C15 H15B 109.5
C12 C15 H15C 109.5
H15A C15 H15C 109.5
H15B C15 H15C 109.5
C17 C16 C21 120.24(14)
C17 C16 C6 120.57(13)
C21 C16 C6 118.78(13)
C18 C17 C16 118.82(15)
C18 C17 C22 119.36(14)
C16 C17 C22 121.73(14)
C19 C18 C17 121.94(15)
C19 C18 H18 119.0
C17 C18 H18 119.0
C20 C19 C18 118.17(15)
C20 C19 C23 120.57(16)
C18 C19 C23 121.24(16)
C19 C20 C21 121.83(15)
C19 C20 H20 119.1
C21 C20 H20 119.1
C20 C21 C16 118.99(15)
C20 C21 C24 119.62(15)
C16 C21 C24 121.38(14)
C17 C22 H22A 109.5
C17 C22 H22B 109.5
H22A C22 H22B 109.5
C17 C22 H22C 109.5
H22A C22 H22C 109.5
H22B C22 H22C 109.5
C19 C23 H23A 109.5
C19 C23 H23B 109.5
H23A C23 H23B 109.5
C19 C23 H23C 109.5
H23A C23 H23C 109.5
H23B C23 H23C 109.5
C21 C24 H24A 109.5
C21 C24 H24B 109.5
H24A C24 H24B 109.5
C21 C24 H24C 109.5
H24A C24 H24C 109.5
H24B C24 H24C 109.5
C30 C25 C26 120.58(13)
C30 C25 N2 118.83(12)
C26 C25 N2 120.59(12)
C27 C26 C25 118.20(13)
C27 C26 C31 116.44(13)
C25 C26 C31 125.21(13)
C28 C27 C26 121.63(14)
C28 C27 H27 119.2
C26 C27 H27 119.2
C29 C28 C27 119.25(14)
C29 C28 H28 120.4
C27 C28 H28 120.4
C28 C29 C30 121.32(14)
C28 C29 H29 119.3
C30 C29 H29 119.3
C29 C30 C25 118.79(14)
C29 C30 C40 115.52(13)
C25 C30 C40 125.63(13)
C32 C31 C36 119.73(14)
C32 C31 C26 119.73(13)
C36 C31 C26 120.13(13)
C33 C32 C31 119.12(14)
C33 C32 C37 118.19(14)
C31 C32 C37 122.68(14)
C34 C33 C32 122.04(15)
C34 C33 H33 119.0
C32 C33 H33 119.0
C33 C34 C35 118.07(15)
C33 C34 C38 120.67(16)
C35 C34 C38 121.24(16)
C36 C35 C34 122.10(15)
C36 C35 H35 119.0
C34 C35 H35 119.0
C35 C36 C31 118.91(14)
C35 C36 C39 118.70(14)
C31 C36 C39 122.37(14)
C32 C37 H37A 109.5
C32 C37 H37B 109.5
H37A C37 H37B 109.5
C32 C37 H37C 109.5
H37A C37 H37C 109.5
H37B C37 H37C 109.5
C34 C38 H38A 109.5
C34 C38 H38B 109.5
H38A C38 H38B 109.5
C34 C38 H38C 109.5
H38A C38 H38C 109.5
H38B C38 H38C 109.5
C36 C39 H39A 109.5
C36 C39 H39B 109.5
H39A C39 H39B 109.5
C36 C39 H39C 109.5
H39A C39 H39C 109.5
H39B C39 H39C 109.5
C41 C40 C45 120.26(14)
C41 C40 C30 120.98(14)
C45 C40 C30 118.22(14)
C42 C41 C40 118.74(15)
C42 C41 C46 120.37(15)
C40 C41 C46 120.89(14)
C43 C42 C41 121.72(15)
C43 C42 H42 119.1
C41 C42 H42 119.1
C44 C43 C42 118.30(14)
C44 C43 C47 120.38(15)
C42 C43 C47 121.31(16)
C43 C44 C45 122.06(15)
C43 C44 H44 119.0
C45 C44 H44 119.0
C44 C45 C40 118.81(15)
C44 C45 C48 119.42(14)
C40 C45 C48 121.76(14)
C41 C46 H46A 109.5
C41 C46 H46B 109.5
H46A C46 H46B 109.5
C41 C46 H46C 109.5
H46A C46 H46C 109.5
H46B C46 H46C 109.5
C43 C47 H47A 109.5
C43 C47 H47B 109.5
H47A C47 H47B 109.5
C43 C47 H47C 109.5
H47A C47 H47C 109.5
H47B C47 H47C 109.5
C45 C48 H48A 109.5
C45 C48 H48B 109.5
H48A C48 H48B 109.5
C45 C48 H48C 109.5
H48A C48 H48C 109.5
H48B C48 H48C 109.5
N3 C49 N2 118.92(13)
N3 C49 P1 128.46(11)
N2 C49 P1 112.55(10)
C51 C50 N3 122.72(14)
C51 C50 C55 119.93(14)
N3 C50 C55 117.05(14)
C52 C51 C50 118.61(16)
C52 C51 C56 118.91(15)
C50 C51 C56 122.48(14)
C53 C52 C51 121.73(18)
C53 C52 H52 119.1
C51 C52 H52 119.1
C54 C53 C52 119.24(16)
C54 C53 H53 120.4
C52 C53 H53 120.4
C53 C54 C55 121.54(17)
C53 C54 H54 119.2
C55 C54 H54 119.2
C54 C55 C50 118.92(16)
C54 C55 C57 121.07(16)
C50 C55 C57 120.01(15)
C51 C56 H56A 109.5
C51 C56 H56B 109.5
H56A C56 H56B 109.5
C51 C56 H56C 109.5
H56A C56 H56C 109.5
H56B C56 H56C 109.5
C55 C57 H57A 109.5
C55 C57 H57B 109.5
H57A C57 H57B 109.5
C55 C57 H57C 109.5
H57A C57 H57C 109.5
H57B C57 H57C 109.5
F1_1 C1_1 C2_1 126.6(11)
F1_1 C1_1 C6_1 109.8(11)
C2_1 C1_1 C6_1 123.6(9)
C1_1 C2_1 C3_1 121.1(9)
C1_1 C2_1 H2_1 119.4
C3_1 C2_1 H2_1 119.4
C4_1 C3_1 C2_1 113.7(10)
C4_1 C3_1 H3_1 123.1
C2_1 C3_1 H3_1 123.1
C5_1 C4_1 C3_1 124.8(10)
C5_1 C4_1 H4_1 117.6
C3_1 C4_1 H4_1 117.6
C4_1 C5_1 C6_1 120.6(10)
C4_1 C5_1 H5_1 119.7
C6_1 C5_1 H5_1 119.7
C1_1 C6_1 C5_1 115.9(9)
C1_1 C6_1 H6_1 122.1
C5_1 C6_1 H6_1 122.1
F1_2 C1_2 C6_2 127.2(17)
F1_2 C1_2 C2_2 111.0(16)
C6_2 C1_2 C2_2 121.7(14)
C1_2 C2_2 C3_2 119.5(15)
C1_2 C2_2 H2_2 120.3
C3_2 C2_2 H2_2 120.3
C4_2 C3_2 C2_2 118.6(15)
C4_2 C3_2 H3_2 120.7
C2_2 C3_2 H3_2 120.7
C5_2 C4_2 C3_2 123.3(15)
C5_2 C4_2 H4_2 118.3
C3_2 C4_2 H4_2 118.3
C4_2 C5_2 C6_2 117.5(15)
C4_2 C5_2 H5_2 121.2
C6_2 C5_2 H5_2 121.2
C1_2 C6_2 C5_2 119.2(15)
C1_2 C6_2 H6_2 120.4
C5_2 C6_2 H6_2 120.4

loop_
_geom_bond_atom_site_label_1
_geom_bond_atom_site_label_2
_geom_bond_distance
P1 N1 1.7289(12)
P1 C49 1.7917(15)
P2 N1 1.6492(12)
P2 N2 1.6801(12)
N1 C1 1.4560(17)
N2 C49 1.4300(18)
N2 C25 1.4494(18)
N3 C49 1.2868(18)
N3 C50 1.4099(19)
C1 C6 1.402(2)
C1 C2 1.404(2)
C2 C3 1.395(2)
C2 C7 1.498(2)
C3 C4 1.385(2)
C3 H3 0.9500
C4 C5 1.383(2)
C4 H4 0.9500
C5 C6 1.395(2)
C5 H5 0.9500
C6 C16 1.501(2)
C7 C12 1.404(2)
C7 C8 1.405(2)
C8 C9 1.392(2)
C8 C13 1.509(2)
C9 C10 1.393(2)
C9 H9 0.9500
C10 C11 1.386(2)
C10 C14 1.510(2)
C11 C12 1.395(2)
C11 H11 0.9500
C12 C15 1.512(2)
C13 H13A 0.9800
C13 H13B 0.9800
C13 H13C 0.9800
C14 H14A 0.9800
C14 H14B 0.9800
C14 H14C 0.9800
C15 H15A 0.9800
C15 H15B 0.9800
C15 H15C 0.9800
C16 C17 1.400(2)
C16 C21 1.406(2)
C17 C18 1.396(2)
C17 C22 1.507(2)
C18 C19 1.391(2)
C18 H18 0.9500
C19 C20 1.390(2)
C19 C23 1.508(2)
C20 C21 1.393(2)
C20 H20 0.9500
C21 C24 1.508(2)
C22 H22A 0.9800
C22 H22B 0.9800
C22 H22C 0.9800
C23 H23A 0.9800
C23 H23B 0.9800
C23 H23C 0.9800
C24 H24A 0.9800
C24 H24B 0.9800
C24 H24C 0.9800
C25 C30 1.403(2)
C25 C26 1.409(2)
C26 C27 1.398(2)
C26 C31 1.493(2)
C27 C28 1.387(2)
C27 H27 0.9500
C28 C29 1.379(2)
C28 H28 0.9500
C29 C30 1.399(2)
C29 H29 0.9500
C30 C40 1.496(2)
C31 C32 1.403(2)
C31 C36 1.410(2)
C32 C33 1.396(2)
C32 C37 1.505(2)
C33 C34 1.382(2)
C33 H33 0.9500
C34 C35 1.392(2)
C34 C38 1.509(2)
C35 C36 1.391(2)
C35 H35 0.9500
C36 C39 1.508(2)
C37 H37A 0.9800
C37 H37B 0.9800
C37 H37C 0.9800
C38 H38A 0.9800
C38 H38B 0.9800
C38 H38C 0.9800
C39 H39A 0.9800
C39 H39B 0.9800
C39 H39C 0.9800
C40 C41 1.400(2)
C40 C45 1.406(2)
C41 C42 1.396(2)
C41 C46 1.506(2)
C42 C43 1.391(2)
C42 H42 0.9500
C43 C44 1.383(2)
C43 C47 1.511(2)
C44 C45 1.388(2)
C44 H44 0.9500
C45 C48 1.507(2)
C46 H46A 0.9800
C46 H46B 0.9800
C46 H46C 0.9800
C47 H47A 0.9800
C47 H47B 0.9800
C47 H47C 0.9800
C48 H48A 0.9800
C48 H48B 0.9800
C48 H48C 0.9800
C50 C51 1.410(2)
C50 C55 1.414(2)
C51 C52 1.398(2)
C51 C56 1.505(2)
C52 C53 1.381(3)
C52 H52 0.9500
C53 C54 1.381(3)
C53 H53 0.9500
C54 C55 1.393(2)
C54 H54 0.9500
C55 C57 1.497(3)
C56 H56A 0.9800
C56 H56B 0.9800
C56 H56C 0.9800
C57 H57A 0.9800
C57 H57B 0.9800
C57 H57C 0.9800
F1_1 C1_1 1.343(10)
C1_1 C2_1 1.355(10)
C1_1 C6_1 1.374(10)
C2_1 C3_1 1.430(10)
C2_1 H2_1 0.9500
C3_1 C4_1 1.370(11)
C3_1 H3_1 0.9500
C4_1 C5_1 1.365(11)
C4_1 H4_1 0.9500
C5_1 C6_1 1.388(10)
C5_1 H5_1 0.9500
C6_1 H6_1 0.9500
F1_2 C1_2 1.349(13)
C1_2 C6_2 1.362(13)
C1_2 C2_2 1.369(13)
C2_2 C3_2 1.379(13)
C2_2 H2_2 0.9500
C3_2 C4_2 1.374(13)
C3_2 H3_2 0.9500
C4_2 C5_2 1.354(13)
C4_2 H4_2 0.9500
C5_2 C6_2 1.420(13)
C5_2 H5_2 0.9500
C6_2 H6_2 0.9500

loop_
_geom_torsion_atom_site_label_1
_geom_torsion_atom_site_label_2
_geom_torsion_atom_site_label_3
_geom_torsion_atom_site_label_4
_geom_torsion
N2 P2 N1 C1 -174.33(11)
N2 P2 N1 P1 1.35(9)
C49 P1 N1 C1 174.10(11)
C49 P1 N1 P2 -1.73(9)
N1 P2 N2 C49 -0.19(11)
N1 P2 N2 C25 -174.67(11)
P2 N1 C1 C6 71.43(16)
P1 N1 C1 C6 -104.41(13)
P2 N1 C1 C2 -110.28(13)
P1 N1 C1 C2 73.88(15)
C6 C1 C2 C3 3.0(2)
N1 C1 C2 C3 -175.27(13)
C6 C1 C2 C7 -170.77(13)
N1 C1 C2 C7 11.0(2)
C1 C2 C3 C4 -1.9(2)
C7 C2 C3 C4 172.13(14)
C2 C3 C4 C5 -0.3(2)
C3 C4 C5 C6 1.5(2)
C4 C5 C6 C1 -0.4(2)
C4 C5 C6 C16 -178.60(14)
C2 C1 C6 C5 -1.9(2)
N1 C1 C6 C5 176.39(13)
C2 C1 C6 C16 176.18(13)
N1 C1 C6 C16 -5.6(2)
C3 C2 C7 C12 83.74(18)
C1 C2 C7 C12 -102.53(17)
C3 C2 C7 C8 -90.70(17)
C1 C2 C7 C8 83.04(18)
C12 C7 C8 C9 2.3(2)
C2 C7 C8 C9 176.83(13)
C12 C7 C8 C13 -177.18(14)
C2 C7 C8 C13 -2.6(2)
C7 C8 C9 C10 1.9(2)
C13 C8 C9 C10 -178.61(14)
C8 C9 C10 C11 -3.4(2)
C8 C9 C10 C14 176.02(15)
C9 C10 C11 C12 0.8(2)
C14 C10 C11 C12 -178.68(15)
C10 C11 C12 C7 3.3(2)
C10 C11 C12 C15 -175.28(15)
C8 C7 C12 C11 -4.8(2)
C2 C7 C12 C11 -179.13(14)
C8 C7 C12 C15 173.75(14)
C2 C7 C12 C15 -0.6(2)
C5 C6 C16 C17 -92.43(17)
C1 C6 C16 C17 89.50(18)
C5 C6 C16 C21 80.27(18)
C1 C6 C16 C21 -97.80(17)
C21 C16 C17 C18 1.5(2)
C6 C16 C17 C18 174.06(13)
C21 C16 C17 C22 -174.98(14)
C6 C16 C17 C22 -2.4(2)
C16 C17 C18 C19 -1.4(2)
C22 C17 C18 C19 175.10(15)
C17 C18 C19 C20 0.4(2)
C17 C18 C19 C23 178.73(15)
C18 C19 C20 C21 0.6(2)
C23 C19 C20 C21 -177.71(15)
C19 C20 C21 C16 -0.6(2)
C19 C20 C21 C24 -179.82(15)
C17 C16 C21 C20 -0.5(2)
C6 C16 C21 C20 -173.21(13)
C17 C16 C21 C24 178.72(14)
C6 C16 C21 C24 6.0(2)
C49 N2 C25 C30 -119.94(15)
P2 N2 C25 C30 54.49(16)
C49 N2 C25 C26 60.17(18)
P2 N2 C25 C26 -125.40(13)
C30 C25 C26 C27 4.9(2)
N2 C25 C26 C27 -175.17(13)
C30 C25 C26 C31 -170.38(14)
N2 C25 C26 C31 9.5(2)
C25 C26 C27 C28 -1.4(2)
C31 C26 C27 C28 174.30(14)
C26 C27 C28 C29 -2.7(2)
C27 C28 C29 C30 3.4(3)
C28 C29 C30 C25 0.0(2)
C28 C29 C30 C40 -177.29(15)
C26 C25 C30 C29 -4.3(2)
N2 C25 C30 C29 175.83(13)
C26 C25 C30 C40 172.76(14)
N2 C25 C30 C40 -7.1(2)
C27 C26 C31 C32 -110.84(16)
C25 C26 C31 C32 64.5(2)
C27 C26 C31 C36 61.87(19)
C25 C26 C31 C36 -122.74(16)
C36 C31 C32 C33 1.8(2)
C26 C31 C32 C33 174.52(13)
C36 C31 C32 C37 -176.66(14)
C26 C31 C32 C37 -3.9(2)
C31 C32 C33 C34 -0.9(2)
C37 C32 C33 C34 177.58(15)
C32 C33 C34 C35 -0.8(2)
C32 C33 C34 C38 177.52(16)
C33 C34 C35 C36 1.7(2)
C38 C34 C35 C36 -176.60(16)
C34 C35 C36 C31 -0.8(2)
C34 C35 C36 C39 177.83(15)
C32 C31 C36 C35 -0.9(2)
C26 C31 C36 C35 -173.63(14)
C32 C31 C36 C39 -179.55(14)
C26 C31 C36 C39 7.7(2)
C29 C30 C40 C41 -96.52(17)
C25 C30 C40 C41 86.36(19)
C29 C30 C40 C45 75.10(18)
C25 C30 C40 C45 -102.02(18)
C45 C40 C41 C42 -3.7(2)
C30 C40 C41 C42 167.76(14)
C45 C40 C41 C46 175.75(15)
C30 C40 C41 C46 -12.8(2)
C40 C41 C42 C43 1.9(2)
C46 C41 C42 C43 -177.58(15)
C41 C42 C43 C44 1.0(2)
C41 C42 C43 C47 -179.62(15)
C42 C43 C44 C45 -2.1(2)
C47 C43 C44 C45 178.49(15)
C43 C44 C45 C40 0.3(2)
C43 C44 C45 C48 -179.37(15)
C41 C40 C45 C44 2.6(2)
C30 C40 C45 C44 -169.05(13)
C41 C40 C45 C48 -177.67(14)
C30 C40 C45 C48 10.6(2)
C50 N3 C49 N2 -174.71(13)
C50 N3 C49 P1 8.4(2)
C25 N2 C49 N3 -3.7(2)
P2 N2 C49 N3 -178.22(11)
C25 N2 C49 P1 173.61(10)
P2 N2 C49 P1 -0.90(14)
N1 P1 C49 N3 178.43(14)
N1 P1 C49 N2 1.42(11)
C49 N3 C50 C51 67.7(2)
C49 N3 C50 C55 -118.58(16)
N3 C50 C51 C52 172.89(14)
C55 C50 C51 C52 -0.7(2)
N3 C50 C51 C56 -6.5(2)
C55 C50 C51 C56 180.00(14)
C50 C51 C52 C53 1.3(3)
C56 C51 C52 C53 -179.32(16)
C51 C52 C53 C54 -0.3(3)
C52 C53 C54 C55 -1.3(3)
C53 C54 C55 C50 1.9(3)
C53 C54 C55 C57 -178.07(17)
C51 C50 C55 C54 -0.9(2)
N3 C50 C55 C54 -174.82(14)
C51 C50 C55 C57 179.08(15)
N3 C50 C55 C57 5.2(2)
F1_1 C1_1 C2_1 C3_1 179.5(10)
C6_1 C1_1 C2_1 C3_1 0.1(16)
C1_1 C2_1 C3_1 C4_1 3.7(15)
C2_1 C3_1 C4_1 C5_1 -4.1(18)
C3_1 C4_1 C5_1 C6_1 1(2)
F1_1 C1_1 C6_1 C5_1 176.9(11)
C2_1 C1_1 C6_1 C5_1 -3.7(17)
C4_1 C5_1 C6_1 C1_1 3(2)
F1_2 C1_2 C2_2 C3_2 -176.6(19)
C6_2 C1_2 C2_2 C3_2 6(3)
C1_2 C2_2 C3_2 C4_2 -3(3)
C2_2 C3_2 C4_2 C5_2 -1(4)
C3_2 C4_2 C5_2 C6_2 1(3)
F1_2 C1_2 C6_2 C5_2 177.5(16)
C2_2 C1_2 C6_2 C5_2 -6(3)
C4_2 C5_2 C6_2 C1_2 2(3)
